data_4305972
loop_
_publ_author_name
'Jonathan P. Hill'
'Humberto Palza'
'Sher Alam'
'Katsuhiko Ariga'
'Amy Lea Schumacher'
'Francis D'Souza'
'Christopher E. Anson'
'Annie K. Powell'

_publ_contact_author
; 
'Jonathan P. Hill'
;
_publ_contact_author_email jonathan.hill@nims.go.jp
_publ_contact_author_phone '+81 29 860 4832'
_publ_section_title
;
Decomposition of Dinuclear Manganese Complexes for the Preparation of
Nanostructured Oxide Materials
;
_journal_name_full 'Inorganic Chemistry'
_journal_page_first 8306
_journal_page_last 8314
_journal_paper_doi 10.1021/ic8008915
_journal_volume 47
_journal_year 2008
_chemical_formula_sum 'C18 H43 Cl3 Mn2 N8 O15'
_chemical_formula_weight 827.83
_chemical_name_systematic
; 
 ? 
;
_space_group_IT_number 29
_symmetry_cell_setting orthorhombic
_symmetry_space_group_name_Hall 'P 2c -2ac'
_symmetry_space_group_name_H-M 'P c a 21'
_atom_sites_solution_hydrogens geom
_atom_sites_solution_primary direct
_atom_sites_solution_secondary difmap
_audit_creation_method SHELXL-97
_cell_angle_alpha 90.00
_cell_angle_beta 90.00
_cell_angle_gamma 90.00
_cell_formula_units_Z 4
_cell_length_a 13.9322(11)
_cell_length_b 16.2332(13)
_cell_length_c 14.6794(8)
_cell_measurement_reflns_used 6676
_cell_measurement_temperature 200(2)
_cell_measurement_theta_max 25.64
_cell_measurement_theta_min 2.37
_cell_volume 3320.0(4)
_computing_cell_refinement 'IPDS 2.92 (Stoe & Cie GmbH, 1999)'
_computing_data_collection 'IPDS 2.92 (Stoe & Cie GmbH, 1999)'
_computing_data_reduction 'IPDS 2.92 (Stoe & Cie GmbH, 1999)'
_computing_molecular_graphics 'SHELXTL 5.1 (Bruker AXS Inc., 1997)'
_computing_publication_material 'SHELXTL 5.1 (Bruker AXS Inc., 1997)'
_computing_structure_refinement 'SHELXTL 5.1 (Bruker AXS Inc., 1997)'
_computing_structure_solution 'SHELXTL 5.1 (Bruker AXS Inc., 1997)'
_diffrn_ambient_temperature 200(2)
_diffrn_detector_area_resol_mean 6.667
_diffrn_measured_fraction_theta_full 0.971
_diffrn_measured_fraction_theta_max 0.953
_diffrn_measurement_device_type 'Stoe IPDS'
_diffrn_measurement_method 'area detector'
_diffrn_radiation_monochromator graphite
_diffrn_radiation_source 'fine-focus sealed tube'
_diffrn_radiation_type MoK\a
_diffrn_radiation_wavelength 0.71073
_diffrn_reflns_av_R_equivalents 0.0483
_diffrn_reflns_av_sigmaI/netI 0.0885
_diffrn_reflns_limit_h_max 17
_diffrn_reflns_limit_h_min -17
_diffrn_reflns_limit_k_max 20
_diffrn_reflns_limit_k_min -19
_diffrn_reflns_limit_l_max 17
_diffrn_reflns_limit_l_min -17
_diffrn_reflns_number 17817
_diffrn_reflns_theta_full 25.00
_diffrn_reflns_theta_max 26.17
_diffrn_reflns_theta_min 2.90
_exptl_absorpt_coefficient_mu 1.079
_exptl_absorpt_correction_type none
_exptl_crystal_colour red
_exptl_crystal_density_diffrn 1.656
_exptl_crystal_density_method 'not measured'
_exptl_crystal_description block
_exptl_crystal_F_000 1712
_exptl_crystal_size_max 0.25
_exptl_crystal_size_mid 0.14
_exptl_crystal_size_min 0.1
_refine_diff_density_max 0.320
_refine_diff_density_min -0.264
_refine_diff_density_rms 0.059
_refine_ls_abs_structure_details 'Flack H D (1983), Acta Cryst. A39, 876-881'
_refine_ls_abs_structure_Flack 0.35(3)
_refine_ls_extinction_method none
_refine_ls_goodness_of_fit_ref 0.964
_refine_ls_hydrogen_treatment constr
_refine_ls_matrix_type full
_refine_ls_number_parameters 435
_refine_ls_number_reflns 6267
_refine_ls_number_restraints 31
_refine_ls_restrained_S_all 0.963
_refine_ls_R_factor_all 0.0977
_refine_ls_R_factor_gt 0.0477
_refine_ls_shift/su_max 0.001
_refine_ls_shift/su_mean 0.000
_refine_ls_structure_factor_coef Fsqd
_refine_ls_weighting_details 'calc w=1/[\s^2^(Fo^2^)+(0.0192P)^2^+0.0000P] where P=(Fo^2^+2Fc^2^)/3'
_refine_ls_weighting_scheme calc
_refine_ls_wR_factor_gt 0.0779
_refine_ls_wR_factor_ref 0.0838
_reflns_number_gt 3059
_reflns_number_total 6267
_reflns_threshold_expression >2sigma(I)
_cod_data_source_file ic8008915_si_002.cif
_cod_data_source_block jon23a
_cod_database_code 4305972

loop_
_symmetry_equiv_pos_as_xyz
'x, y, z'
'-x, -y, z+1/2'
'x+1/2, -y, z'
'-x+1/2, y, z+1/2'

loop_
_atom_site_label
_atom_site_type_symbol
_atom_site_fract_x
_atom_site_fract_y
_atom_site_fract_z
_atom_site_U_iso_or_equiv
_atom_site_adp_type
_atom_site_occupancy
_atom_site_symmetry_multiplicity
_atom_site_calc_flag
_atom_site_refinement_flags
_atom_site_disorder_assembly
_atom_site_disorder_group
Mn1 Mn 0.01880(7) 0.32800(7) 0.00421(7) 0.0586(3) Uani 1 1 d . C .
Mn2 Mn -0.00265(7) 0.16735(7) -0.13133(7) 0.0614(3) Uani 1 1 d . . .
O1 O -0.03735(19) 0.2504(3) -0.0615(5) 0.0612(10) Uani 1 1 d . . .
O2 O 0.1484(3) 0.2962(3) -0.0248(3) 0.0653(15) Uani 1 1 d . . .
O3 O 0.1353(3) 0.1824(3) -0.1131(4) 0.0737(15) Uani 1 1 d . . .
C1 C 0.1825(4) 0.2361(5) -0.0735(7) 0.0620(19) Uani 1 1 d . . .
C2 C 0.2894(4) 0.2280(5) -0.0747(9) 0.094(3) Uani 1 1 d . . .
H2A H 0.3097 0.1953 -0.0237 0.141 Uiso 1 1 calc R . .
H2B H 0.3180 0.2817 -0.0707 0.141 Uiso 1 1 calc R . .
H2C H 0.3091 0.2019 -0.1303 0.141 Uiso 1 1 calc R . .
N1 N 0.0906(6) 0.4149(5) 0.0844(5) 0.088(2) Uani 1 1 d . . .
H11 H 0.1533 0.4000 0.0792 0.106 Uiso 0.50 1 calc PR A 1
H12 H 0.1534 0.4002 0.0791 0.106 Uiso 0.50 1 calc PR A 2
C3 C 0.0724(6) 0.4077(6) 0.1778(7) 0.087(3) Uani 1 1 d . . .
H3A H 0.0170 0.4412 0.1929 0.104 Uiso 1 1 calc R . .
H3B H 0.1269 0.4295 0.2111 0.104 Uiso 1 1 calc R . .
C4 C 0.0544(8) 0.3220(7) 0.2084(7) 0.104(3) Uani 1 1 d . . .
H4A H 0.1148 0.2925 0.2131 0.125 Uiso 1 1 calc R C .
H4B H 0.0245 0.3225 0.2680 0.125 Uiso 1 1 calc R . .
N2 N -0.0082(4) 0.2802(4) 0.1435(5) 0.070(2) Uani 1 1 d . C .
H2 H 0.0075 0.2258 0.1438 0.084 Uiso 1 1 calc R . .
C5 C -0.1090(6) 0.2865(7) 0.1615(8) 0.122(4) Uani 1 1 d . . .
H5A H -0.1377 0.2328 0.1514 0.146 Uiso 1 1 calc R C .
H5B H -0.1174 0.2998 0.2254 0.146 Uiso 1 1 calc R . .
C6 C -0.1598(6) 0.3448(7) 0.1095(9) 0.107(3) Uani 1 1 d . . .
H6A H -0.2199 0.3195 0.0911 0.128 Uiso 1 1 calc R . .
H6B H -0.1759 0.3903 0.1495 0.128 Uiso 1 1 calc R . .
N3 N -0.1185(5) 0.3774(5) 0.0331(6) 0.108(3) Uani 1 1 d . . .
H3 H -0.1471 0.3386 -0.0024 0.129 Uiso 1 1 calc R C .
C7 C -0.1457(6) 0.4379(7) -0.0253(10) 0.135(5) Uani 1 1 d . . .
H7A H -0.1619 0.4859 0.0109 0.161 Uiso 1 1 calc R . .
H7B H -0.2044 0.4199 -0.0548 0.161 Uiso 1 1 calc R . .
C8 C -0.0827(9) 0.4637(7) -0.0937(9) 0.138(5) Uani 1 1 d . . .
H8A H -0.1089 0.4458 -0.1516 0.165 Uiso 1 1 calc R C .
H8B H -0.0828 0.5235 -0.0941 0.165 Uiso 1 1 calc R . .
N4 N 0.0123(5) 0.4379(5) -0.0899(6) 0.084(2) Uani 1 1 d . C .
H41 H 0.0290 0.4203 -0.1466 0.100 Uiso 0.50 1 calc PR B 1
H42 H 0.0334 0.4238 -0.1465 0.100 Uiso 0.50 1 calc PR B 2
C9A C 0.1031(16) 0.493(2) -0.049(2) 0.078(8) Uani 0.50 1 d PU C 1
H9A H 0.1643 0.4695 -0.0677 0.093 Uiso 0.50 1 calc PR C 1
H9B H 0.0997 0.5495 -0.0695 0.093 Uiso 0.50 1 calc PR C 1
C10A C 0.089(4) 0.486(3) 0.053(3) 0.110(12) Uani 0.50 1 d PU C 1
H10A H 0.1387 0.5180 0.0832 0.132 Uiso 0.50 1 calc PR C 1
H10B H 0.0277 0.5109 0.0688 0.132 Uiso 0.50 1 calc PR C 1
C9B C 0.059(2) 0.497(2) -0.060(2) 0.092(9) Uani 0.50 1 d PU C 2
H9C H 0.0235 0.5465 -0.0754 0.110 Uiso 0.50 1 calc PR C 2
H9D H 0.1184 0.4992 -0.0947 0.110 Uiso 0.50 1 calc PR C 2
C10B C 0.086(3) 0.505(2) 0.036(3) 0.066(6) Uani 0.50 1 d PU C 2
H10C H 0.0394 0.5389 0.0678 0.079 Uiso 0.50 1 calc PR C 2
H10D H 0.1483 0.5313 0.0412 0.079 Uiso 0.50 1 calc PR C 2
N5 N 0.0284(6) 0.0716(4) -0.2144(5) 0.095(2) Uani 1 1 d . . .
H51 H -0.0289 0.0503 -0.2325 0.113 Uiso 0.50 1 calc PR D 1
H52 H -0.0289 0.0503 -0.2325 0.113 Uiso 0.50 1 calc PR D 2
C11 C 0.0780(6) 0.0062(6) -0.1674(9) 0.098(3) Uani 1 1 d . . .
H11A H 0.1411 0.0247 -0.1484 0.117 Uiso 1 1 calc R . .
H11B H 0.0858 -0.0409 -0.2075 0.117 Uiso 1 1 calc R . .
C12 C 0.0205(9) -0.0168(5) -0.0878(8) 0.120(4) Uani 1 1 d . . .
H12A H 0.0603 -0.0468 -0.0450 0.144 Uiso 1 1 calc R . .
H12B H -0.0313 -0.0529 -0.1068 0.144 Uiso 1 1 calc R . .
N6 N -0.0209(5) 0.0575(5) -0.0415(6) 0.082(2) Uani 1 1 d . . .
H6 H 0.0107 0.0663 0.0119 0.099 Uiso 1 1 calc R . .
C13 C -0.1248(6) 0.0493(6) -0.0231(8) 0.101(3) Uani 1 1 d . . .
H13A H -0.1385 -0.0065 -0.0032 0.121 Uiso 1 1 calc R . .
H13B H -0.1428 0.0865 0.0258 0.121 Uiso 1 1 calc R . .
C14 C -0.1822(5) 0.0681(5) -0.1046(7) 0.083(2) Uani 1 1 d . . .
H14A H -0.2492 0.0736 -0.0878 0.100 Uiso 1 1 calc R . .
H14B H -0.1768 0.0233 -0.1479 0.100 Uiso 1 1 calc R . .
N7 N -0.1487(4) 0.1454(4) -0.1473(5) 0.080(2) Uani 1 1 d . . .
H7 H -0.1769 0.1855 -0.1133 0.095 Uiso 1 1 calc R . .
C15 C -0.1838(6) 0.1602(7) -0.2369(6) 0.085(3) Uani 1 1 d . . .
H15A H -0.2520 0.1722 -0.2343 0.102 Uiso 1 1 calc R . .
H15B H -0.1751 0.1112 -0.2738 0.102 Uiso 1 1 calc R . .
C16 C -0.1328(7) 0.2298(7) -0.2791(8) 0.113(4) Uani 1 1 d . . .
H16A H -0.1542 0.2807 -0.2510 0.136 Uiso 1 1 calc R . .
H16B H -0.1492 0.2323 -0.3432 0.136 Uiso 1 1 calc R . .
N8 N -0.0239(6) 0.2234(5) -0.2696(6) 0.095(3) Uani 1 1 d . . .
H8 H 0.0038 0.2742 -0.2726 0.115 Uiso 1 1 calc R . .
C17 C 0.0200(9) 0.1673(7) -0.3360(7) 0.121(4) Uani 1 1 d . . .
H17A H -0.0302 0.1434 -0.3733 0.145 Uiso 1 1 calc R . .
H17B H 0.0619 0.1987 -0.3757 0.145 Uiso 1 1 calc R . .
C18 C 0.0741(7) 0.1024(6) -0.2952(11) 0.120(4) Uani 1 1 d . . .
H18A H 0.1376 0.1226 -0.2799 0.144 Uiso 1 1 calc R . .
H18B H 0.0814 0.0579 -0.3387 0.144 Uiso 1 1 calc R . .
Cl1 Cl 0.15007(16) 0.08147(15) 0.15116(18) 0.0824(7) Uani 1 1 d . . .
O101 O 0.1814(6) 0.0672(7) 0.2348(7) 0.190(5) Uani 1 1 d . . .
O102 O 0.0507(5) 0.0856(8) 0.1525(6) 0.177(4) Uani 1 1 d . . .
O103 O 0.1725(9) 0.0139(7) 0.1066(12) 0.253(7) Uani 1 1 d . . .
O104 O 0.1889(7) 0.1445(8) 0.1133(10) 0.229(6) Uani 1 1 d . . .
Cl2 Cl 0.13233(15) 0.74282(16) -0.0599(2) 0.0836(5) Uani 1 1 d . . .
O201 O 0.0760(5) 0.6943(4) -0.0043(7) 0.136(3) Uani 1 1 d . . .
O202 O 0.0796(6) 0.7930(5) -0.1176(8) 0.155(3) Uani 1 1 d . . .
O203 O 0.1864(6) 0.7975(5) -0.0055(6) 0.141(3) Uani 1 1 d . . .
O204 O 0.1921(4) 0.6931(5) -0.1130(6) 0.119(2) Uani 1 1 d . . .
Cl3 Cl 0.15620(19) 0.4013(2) -0.2986(2) 0.1055(9) Uani 1 1 d . . .
O301 O 0.2021(7) 0.4622(10) -0.2491(12) 0.260(8) Uani 1 1 d . . .
O302 O 0.1868(6) 0.4017(8) -0.3848(7) 0.191(5) Uani 1 1 d . . .
O303 O 0.0559(5) 0.4022(4) -0.2910(7) 0.120(3) Uani 1 1 d . . .
O304 O 0.1880(7) 0.3362(9) -0.2542(12) 0.228(6) Uani 1 1 d . . .

loop_
_atom_site_aniso_label
_atom_site_aniso_U_11
_atom_site_aniso_U_22
_atom_site_aniso_U_33
_atom_site_aniso_U_23
_atom_site_aniso_U_13
_atom_site_aniso_U_12
Mn1 0.0684(5) 0.0506(6) 0.0569(9) -0.0005(7) 0.0155(6) -0.0011(5)
Mn2 0.0754(6) 0.0518(6) 0.0571(8) -0.0041(7) -0.0169(5) 0.0055(6)
O1 0.052(2) 0.0520(19) 0.079(3) 0.0079(18) -0.001(3) 0.002(3)
O2 0.072(3) 0.072(3) 0.052(4) -0.002(2) 0.002(2) -0.016(2)
O3 0.074(3) 0.079(3) 0.068(4) -0.015(3) -0.002(3) 0.011(3)
C1 0.057(4) 0.075(6) 0.054(5) 0.003(4) 0.007(4) 0.015(4)
C2 0.065(4) 0.107(8) 0.109(7) -0.011(6) 0.011(5) 0.005(4)
N1 0.125(5) 0.068(5) 0.072(6) 0.007(4) 0.026(4) -0.016(4)
C3 0.102(6) 0.093(7) 0.065(8) -0.022(5) 0.008(5) 0.006(5)
C4 0.146(8) 0.114(8) 0.052(7) -0.004(6) -0.027(6) -0.012(6)
N2 0.087(4) 0.061(4) 0.062(5) 0.018(4) -0.004(4) -0.007(3)
C5 0.083(6) 0.170(10) 0.112(10) 0.080(8) 0.045(6) 0.012(6)
C6 0.075(5) 0.122(8) 0.122(10) 0.013(7) 0.032(6) -0.002(5)
N3 0.129(6) 0.101(5) 0.093(7) 0.050(5) 0.051(5) 0.043(5)
C7 0.085(6) 0.113(8) 0.205(15) 0.050(9) -0.002(8) 0.024(6)
C8 0.197(12) 0.093(7) 0.123(12) 0.059(7) 0.080(10) 0.058(8)
N4 0.114(5) 0.060(4) 0.078(6) 0.002(4) 0.041(4) -0.010(4)
C9A 0.091(14) 0.058(11) 0.084(17) -0.023(12) 0.031(13) -0.042(12)
C10A 0.148(17) 0.10(2) 0.08(2) -0.013(19) 0.050(16) 0.001(18)
C9B 0.16(2) 0.052(11) 0.059(13) -0.006(10) -0.016(19) -0.045(19)
C10B 0.099(12) 0.043(10) 0.055(14) 0.020(9) 0.016(10) -0.018(9)
N5 0.134(6) 0.080(5) 0.070(5) -0.003(4) -0.017(5) 0.019(5)
C11 0.100(6) 0.078(7) 0.115(10) 0.005(6) 0.017(6) 0.045(5)
C12 0.180(10) 0.053(5) 0.126(11) -0.023(5) -0.064(8) 0.029(6)
N6 0.102(5) 0.066(4) 0.080(7) -0.013(4) -0.039(4) 0.011(4)
C13 0.085(6) 0.101(6) 0.117(9) 0.036(6) -0.020(6) -0.036(5)
C14 0.090(5) 0.068(5) 0.092(7) -0.006(5) -0.001(5) -0.005(4)
N7 0.083(4) 0.081(4) 0.075(6) -0.009(4) -0.026(4) 0.011(3)
C15 0.106(5) 0.104(7) 0.045(6) -0.012(5) -0.023(4) 0.045(6)
C16 0.130(8) 0.118(8) 0.092(9) 0.005(7) -0.039(6) 0.049(7)
N8 0.118(6) 0.108(6) 0.061(6) -0.027(5) 0.007(4) 0.015(5)
C17 0.174(9) 0.127(8) 0.062(7) 0.002(6) -0.003(6) 0.049(8)
C18 0.101(6) 0.094(8) 0.165(13) -0.011(8) 0.024(8) 0.050(6)
Cl1 0.0917(15) 0.0803(14) 0.0752(18) 0.0132(13) -0.0163(12) -0.0104(12)
O101 0.186(7) 0.264(11) 0.119(9) 0.107(8) -0.072(6) -0.006(7)
O102 0.090(5) 0.335(13) 0.105(8) -0.051(8) -0.004(4) -0.026(6)
O103 0.305(12) 0.150(8) 0.303(17) -0.118(10) -0.021(12) 0.051(9)
O104 0.216(8) 0.236(12) 0.234(14) 0.151(11) 0.021(8) -0.070(8)
Cl2 0.1230(14) 0.0645(11) 0.0633(12) -0.0031(10) 0.0126(15) -0.0118(14)
O201 0.180(6) 0.099(5) 0.128(7) -0.020(5) 0.082(6) -0.046(4)
O202 0.226(7) 0.106(5) 0.132(8) -0.011(6) -0.047(6) 0.061(5)
O203 0.205(6) 0.144(6) 0.074(5) -0.011(5) -0.004(5) -0.086(5)
O204 0.138(4) 0.128(6) 0.092(6) -0.015(5) 0.017(4) 0.035(4)
Cl3 0.0987(18) 0.137(3) 0.081(2) 0.0119(17) 0.0319(14) 0.0076(16)
O301 0.175(8) 0.282(15) 0.324(18) -0.181(14) -0.044(9) -0.020(9)
O302 0.150(6) 0.358(14) 0.066(7) -0.026(7) 0.039(5) -0.017(7)
O303 0.112(5) 0.121(6) 0.126(7) 0.006(5) 0.018(4) 0.022(4)
O304 0.182(8) 0.214(11) 0.290(16) 0.133(12) 0.037(8) 0.053(8)

loop_
_atom_type_symbol
_atom_type_description
_atom_type_scat_dispersion_real
_atom_type_scat_dispersion_imag
_atom_type_scat_source
C C 0.0033 0.0016 'International Tables Vol C Tables 4.2.6.8 and 6.1.1.4'
H H 0.0000 0.0000 'International Tables Vol C Tables 4.2.6.8 and 6.1.1.4'
N N 0.0061 0.0033 'International Tables Vol C Tables 4.2.6.8 and 6.1.1.4'
O O 0.0106 0.0060 'International Tables Vol C Tables 4.2.6.8 and 6.1.1.4'
Cl Cl 0.1484 0.1585 'International Tables Vol C Tables 4.2.6.8 and 6.1.1.4'
Mn Mn 0.3368 0.7283 'International Tables Vol C Tables 4.2.6.8 and 6.1.1.4'

loop_
_geom_angle_atom_site_label_1
_geom_angle_atom_site_label_2
_geom_angle_atom_site_label_3
_geom_angle
_geom_angle_site_symmetry_1
_geom_angle_site_symmetry_3
_geom_angle_publ_flag
O1 Mn1 O2 95.9(2) . . ?
O1 Mn1 N1 176.9(3) . . ?
O2 Mn1 N1 81.8(3) . . ?
O1 Mn1 N3 88.8(3) . . ?
O2 Mn1 N3 173.2(3) . . ?
N1 Mn1 N3 93.7(3) . . ?
O1 Mn1 N2 100.3(3) . . ?
O2 Mn1 N2 105.6(2) . . ?
N1 Mn1 N2 78.4(3) . . ?
N3 Mn1 N2 78.2(3) . . ?
O1 Mn1 N4 102.2(3) . . ?
O2 Mn1 N4 96.5(2) . . ?
N1 Mn1 N4 80.3(3) . . ?
N3 Mn1 N4 77.7(3) . . ?
N2 Mn1 N4 146.4(3) . . ?
O1 Mn2 O3 95.4(2) . . ?
O1 Mn2 N5 176.3(3) . . ?
O3 Mn2 N5 88.2(3) . . ?
O1 Mn2 N7 85.9(2) . . ?
O3 Mn2 N7 177.0(3) . . ?
N5 Mn2 N7 90.6(3) . . ?
O1 Mn2 N6 103.7(3) . . ?
O3 Mn2 N6 97.5(2) . . ?
N5 Mn2 N6 76.5(3) . . ?
N7 Mn2 N6 79.5(3) . . ?
O1 Mn2 N8 100.4(3) . . ?
O3 Mn2 N8 101.7(3) . . ?
N5 Mn2 N8 78.1(3) . . ?
N7 Mn2 N8 80.7(3) . . ?
N6 Mn2 N8 147.5(3) . . ?
Mn2 O1 Mn1 137.82(17) . . ?
C1 O2 Mn1 131.7(5) . . ?
C1 O3 Mn2 132.4(5) . . ?
O3 C1 O2 126.4(5) . . ?
O3 C1 C2 117.6(7) . . ?
O2 C1 C2 115.8(7) . . ?
C10A N1 C3 116(2) . . ?
C3 N1 C10B 120(2) . . ?
C10A N1 Mn1 114(2) . . ?
C3 N1 Mn1 114.1(6) . . ?
C10B N1 Mn1 110.2(15) . . ?
N1 C3 C4 113.9(8) . . ?
N2 C4 C3 109.8(8) . . ?
C5 N2 C4 115.7(9) . . ?
C5 N2 Mn1 108.1(5) . . ?
C4 N2 Mn1 109.7(6) . . ?
C6 C5 N2 116.2(7) . . ?
N3 C6 C5 119.6(7) . . ?
C7 N3 C6 132.9(8) . . ?
C7 N3 Mn1 113.6(6) . . ?
C6 N3 Mn1 113.4(6) . . ?
N3 C7 C8 119.7(8) . . ?
N4 C8 C7 118.6(9) . . ?
C9B N4 C8 106.3(18) . . ?
C8 N4 C9A 125.4(15) . . ?
C9B N4 Mn1 111.9(17) . . ?
C8 N4 Mn1 107.5(6) . . ?
C9A N4 Mn1 100.0(14) . . ?
C10A C9A N4 103(2) . . ?
N1 C10A C9A 115(4) . . ?
N4 C9B C10B 123(3) . . ?
C9B C10B N1 111(3) . . ?
C18 N5 C11 116.1(8) . . ?
C18 N5 Mn2 109.0(6) . . ?
C11 N5 Mn2 112.3(6) . . ?
N5 C11 C12 107.9(7) . . ?
C11 C12 N6 111.5(9) . . ?
C13 N6 C12 112.7(9) . . ?
C13 N6 Mn2 107.0(5) . . ?
C12 N6 Mn2 109.3(7) . . ?
C14 C13 N6 111.3(8) . . ?
C13 C14 N7 110.5(6) . . ?
C15 N7 C14 115.2(7) . . ?
C15 N7 Mn2 114.3(6) . . ?
C14 N7 Mn2 114.0(5) . . ?
N7 C15 C16 110.6(8) . . ?
C15 C16 N8 112.9(8) . . ?
C17 N8 C16 113.3(9) . . ?
C17 N8 Mn2 107.1(6) . . ?
C16 N8 Mn2 103.9(6) . . ?
C18 C17 N8 113.6(10) . . ?
C17 C18 N5 111.7(8) . . ?
O104 Cl1 O103 110.4(11) . . ?
O104 Cl1 O101 113.7(8) . . ?
O103 Cl1 O101 103.7(9) . . ?
O104 Cl1 O102 112.8(8) . . ?
O103 Cl1 O102 106.5(7) . . ?
O101 Cl1 O102 109.0(6) . . ?
O201 Cl2 O202 113.3(4) . . ?
O201 Cl2 O204 109.9(5) . . ?
O202 Cl2 O204 108.3(6) . . ?
O201 Cl2 O203 109.1(6) . . ?
O202 Cl2 O203 105.0(5) . . ?
O204 Cl2 O203 111.1(4) . . ?
O304 Cl3 O302 111.4(9) . . ?
O304 Cl3 O301 99.1(11) . . ?
O302 Cl3 O301 110.3(9) . . ?
O304 Cl3 O303 107.7(6) . . ?
O302 Cl3 O303 113.2(6) . . ?
O301 Cl3 O303 114.3(6) . . ?

loop_
_geom_bond_atom_site_label_1
_geom_bond_atom_site_label_2
_geom_bond_distance
_geom_bond_site_symmetry_2
_geom_bond_publ_flag
Mn1 O1 1.769(6) . ?
Mn1 O2 1.925(5) . ?
Mn1 N1 2.092(7) . ?
Mn1 N3 2.118(6) . ?
Mn1 N2 2.219(8) . ?
Mn1 N4 2.258(8) . ?
Mn2 O1 1.761(7) . ?
Mn2 O3 1.956(5) . ?
Mn2 N5 2.023(7) . ?
Mn2 N7 2.079(6) . ?
Mn2 N6 2.232(8) . ?
Mn2 N8 2.244(9) . ?
O2 C1 1.300(9) . ?
O3 C1 1.236(9) . ?
C1 C2 1.496(7) . ?
N1 C10A 1.24(4) . ?
N1 C3 1.399(12) . ?
N1 C10B 1.62(3) . ?
C3 C4 1.484(13) . ?
C4 N2 1.458(12) . ?
N2 C5 1.432(10) . ?
C5 C6 1.408(13) . ?
C6 N3 1.367(12) . ?
N3 C7 1.357(12) . ?
C7 C8 1.398(14) . ?
C8 N4 1.390(11) . ?
N4 C9B 1.24(3) . ?
N4 C9A 1.66(3) . ?
C9A C10A 1.52(6) . ?
C9B C10B 1.47(5) . ?
N5 C18 1.436(14) . ?
N5 C11 1.442(12) . ?
C11 C12 1.466(15) . ?
C12 N6 1.500(12) . ?
N6 C13 1.479(10) . ?
C13 C14 1.472(13) . ?
C14 N7 1.478(10) . ?
N7 C15 1.423(10) . ?
C15 C16 1.472(13) . ?
C16 N8 1.527(12) . ?
N8 C17 1.467(12) . ?
C17 C18 1.426(14) . ?
Cl1 O104 1.284(9) . ?
Cl1 O103 1.314(10) . ?
Cl1 O101 1.323(8) . ?
Cl1 O102 1.386(6) . ?
Cl2 O201 1.379(7) . ?
Cl2 O202 1.385(9) . ?
Cl2 O204 1.396(7) . ?
Cl2 O203 1.412(7) . ?
Cl3 O304 1.318(11) . ?
Cl3 O302 1.335(9) . ?
Cl3 O301 1.384(11) . ?
Cl3 O303 1.402(6) . ?

loop_
_geom_hbond_atom_site_label_D
_geom_hbond_atom_site_label_H
_geom_hbond_atom_site_label_A
_geom_hbond_distance_DH
_geom_hbond_distance_HA
_geom_hbond_distance_DA
_geom_hbond_angle_DHA
_geom_hbond_site_symmetry_A
N1 H12 O302 0.91 2.29 3.141(11) 155.9 4
N2 H2 O102 0.91 2.36 3.267(14) 177.1 .
N4 H41 O303 0.91 2.17 3.068(13) 168.2 .
N6 H6 O102 0.91 2.16 3.051(12) 165.9 .
N7 H7 O203 0.91 2.49 3.236(11) 139.3 3_465
N8 H8 O303 0.91 2.22 3.123(12) 172.8 .
